data_7204456
loop_
_publ_author_name
'Burnett, Lynne A.'
'Ferreira, Vitor F.'
'Alan Howie, R.'
'Rufino, Helena'
'Skakle, Janet M. S.'
'Wardell, James L.'
'Wardell, Solange M. S. V.'

_publ_section_title
;
 Hydroxy group interactions in stannylated carbohydrates. Structures
 and thermal stabilities of
 5-deoxy-5-C-(Ph3Sn)-1,2-O-isopropylidene-??-D-xylofuranose,
 5-deoxy-5-C-(IPh2Sn)-1,2-O-isopropylidene-??-D- and -L-xylofuranose,
 and 5-deoxy-5-C-(I2PhSn)-1,2-O-isopropylidene-??-D- and
 -L-xylofuranose
;
_journal_issue 20
_journal_name_full 'Journal of the Chemical Society, Perkin Transactions 1'
_journal_page_first 2288
_journal_paper_doi 10.1039/b204675j
_journal_year 2002
_chemical_absolute_configuration rmad
_chemical_formula_moiety 'C14 H18 I2 O4 Sn, 0.5(C H Cl3)'
_chemical_formula_sum 'C14.5 H18.5 Cl1.5 I2 O4 Sn'
_chemical_formula_weight 682.46
_chemical_name_systematic
; 
5-deoxy-5-C-diiodophenylstannyl-1,2-O-isopropylidene-alpha-D-
xylofuranose chloroform solvate
;
_chemical_temperature_decomposition 430.0(10)
_space_group_IT_number 18
_symmetry_cell_setting orthorhombic
_symmetry_space_group_name_Hall 'P 2 2ab'
_symmetry_space_group_name_H-M 'P 21 21 2'
_atom_sites_solution_hydrogens geom
_atom_sites_solution_primary direct
_atom_sites_solution_secondary difmap
_audit_creation_method SHELXL-97
_cell_angle_alpha 90.00
_cell_angle_beta 90.00
_cell_angle_gamma 90.00
_cell_formula_units_Z 4
_cell_length_a 23.904(9)
_cell_length_b 10.824(4)
_cell_length_c 7.954(6)
_cell_measurement_reflns_used 8938
_cell_measurement_temperature 108(2)
_cell_measurement_theta_max 25.08
_cell_measurement_theta_min 2.07
_cell_volume 2058.0(19)
_computing_cell_refinement 'MADNES software (Pflugrath & Messerschmidt, 1989)'
_computing_data_collection 'MADNES software (Pflugrath & Messerschmidt, 1989)'
_computing_data_reduction 'ABSMAD (Karaulov, 1992)'
_computing_molecular_graphics 'ORTEP-3 (Farrugia, 1997)'
_computing_publication_material SHELXL-97
_computing_structure_refinement 'SHELXL-97 (Sheldrick, 1997)'
_computing_structure_solution 'SHELXS-86 (Sheldrick, 1990)'
_diffrn_ambient_temperature 108(2)
_diffrn_measured_fraction_theta_full 0.912
_diffrn_measured_fraction_theta_max 0.912
_diffrn_measurement_device_type 'Delft Instruments FAST area detector'
_diffrn_measurement_method 'phi scans'
_diffrn_radiation_monochromator graphite
_diffrn_radiation_source 'fine-focus sealed tube'
_diffrn_radiation_type MoK\a
_diffrn_radiation_wavelength 0.71073
_diffrn_reflns_av_R_equivalents 0.1013
_diffrn_reflns_av_sigmaI/netI 0.0742
_diffrn_reflns_limit_h_max 26
_diffrn_reflns_limit_h_min -27
_diffrn_reflns_limit_k_max 12
_diffrn_reflns_limit_k_min -11
_diffrn_reflns_limit_l_max 7
_diffrn_reflns_limit_l_min -9
_diffrn_reflns_number 8938
_diffrn_reflns_theta_full 25.08
_diffrn_reflns_theta_max 25.08
_diffrn_reflns_theta_min 2.07
_diffrn_standards_decay_% 0
_diffrn_standards_number 0
_exptl_absorpt_coefficient_mu 4.450
_exptl_absorpt_correction_T_max 0.4698
_exptl_absorpt_correction_T_min 0.3487
_exptl_absorpt_correction_type refdelf
_exptl_absorpt_process_details 'DIFABS; Walker and Stuart, 1983)'
_exptl_crystal_colour colourless
_exptl_crystal_density_diffrn 2.203
_exptl_crystal_density_method 'not measured'
_exptl_crystal_description block
_exptl_crystal_F_000 1276
_exptl_crystal_preparation 'from CHCl3 as solvent'
_exptl_crystal_size_max 0.30
_exptl_crystal_size_mid 0.20
_exptl_crystal_size_min 0.20
_refine_diff_density_max 2.444
_refine_diff_density_min -1.093
_refine_diff_density_rms 0.220
_refine_ls_abs_structure_details 'Flack H D (1983), Acta Cryst. A39, 876-881'
_refine_ls_abs_structure_Flack -0.01(5)
_refine_ls_extinction_method none
_refine_ls_goodness_of_fit_ref 1.056
_refine_ls_hydrogen_treatment constr
_refine_ls_matrix_type full
_refine_ls_number_parameters 223
_refine_ls_number_reflns 3226
_refine_ls_number_restraints 0
_refine_ls_restrained_S_all 1.056
_refine_ls_R_factor_all 0.0418
_refine_ls_R_factor_gt 0.0395
_refine_ls_shift/su_max 0.001
_refine_ls_shift/su_mean 0.000
_refine_ls_structure_factor_coef Fsqd
_refine_ls_weighting_details 'calc w=1/[\s^2^(Fo^2^)+(0.0561P)^2^] where P=(Fo^2^+2Fc^2^)/3'
_refine_ls_weighting_scheme calc
_refine_ls_wR_factor_gt 0.0968
_refine_ls_wR_factor_ref 0.0977
_reflns_number_gt 3088
_reflns_number_total 3226
_reflns_threshold_expression I>2sigma(I)
_cod_data_source_file b204675j.txt
_cod_data_source_block (D)-5
_cod_depositor_comments
;
The following automatic conversions were performed:

'_chemical_melting_point' tag was changed to
'_chemical_temperature_decomposition' since the value had been given
as '429-431 (dec)'. The value was changed to '430.0(10)' - the
average value was taken and precision was estimated.

Automatic conversion script
Id: cif_fix_values 1569 2011-02-09 13:29:24Z adriana 
;
_cod_original_formula_sum 'C14.50 H18.50 Cl1.50 I2 O4 Sn'
_cod_database_code 7204456

loop_
_symmetry_equiv_pos_as_xyz
'x, y, z'
'-x, -y, z'
'x+1/2, -y+1/2, -z'
'-x+1/2, y+1/2, -z'

loop_
_atom_site_label
_atom_site_type_symbol
_atom_site_fract_x
_atom_site_fract_y
_atom_site_fract_z
_atom_site_U_iso_or_equiv
_atom_site_adp_type
_atom_site_occupancy
_atom_site_calc_flag
_atom_site_refinement_flags
_atom_site_disorder_assembly
_atom_site_disorder_group
I1 I 0.15593(2) 0.21679(4) -0.10601(7) 0.02625(16) Uani 1 d . . .
I2 I 0.10230(2) 0.57453(4) -0.11570(6) 0.02745(16) Uani 1 d . . .
Sn1 Sn 0.14622(2) 0.40795(4) 0.11504(7) 0.02038(16) Uani 1 d . . .
O4 O 0.2260(2) 0.5145(5) 0.4460(6) 0.0225(12) Uani 1 d . . .
O1 O 0.2876(3) 0.5160(5) 0.6725(7) 0.0316(14) Uani 1 d . . .
O2 O 0.3305(2) 0.3523(5) 0.5504(7) 0.0285(14) Uani 1 d . . .
O3 O 0.2056(2) 0.2741(5) 0.3119(7) 0.0267(12) Uani 1 d . . .
H3 H 0.2079 0.1968 0.3184 0.040 Uiso 1 d R . .
C1 C 0.2442(3) 0.4507(6) 0.5908(11) 0.0245(18) Uani 1 d . . .
H1 H 0.2125 0.4331 0.6690 0.029 Uiso 1 calc R . .
C2 C 0.2726(3) 0.3289(7) 0.5282(11) 0.0214(17) Uani 1 d . . .
H2 H 0.2593 0.2536 0.5891 0.026 Uiso 1 calc R . .
C3 C 0.2591(3) 0.3270(7) 0.3403(10) 0.0245(18) Uani 1 d . . .
H3A H 0.2890 0.2854 0.2731 0.029 Uiso 1 calc R . .
C4 C 0.2558(4) 0.4648(7) 0.3042(11) 0.0263(18) Uani 1 d . . .
H4 H 0.2943 0.5005 0.3002 0.032 Uiso 1 calc R . .
C5 C 0.2244(4) 0.4999(8) 0.1474(11) 0.032(2) Uani 1 d . . .
H5A H 0.2483 0.4819 0.0488 0.038 Uiso 1 calc R . .
H5B H 0.2176 0.5901 0.1493 0.038 Uiso 1 calc R . .
C6 C 0.3379(4) 0.4394(8) 0.6818(11) 0.0281(19) Uani 1 d . . .
C7 C 0.3874(4) 0.5164(8) 0.6501(13) 0.040(2) Uani 1 d . . .
H7A H 0.4199 0.4632 0.6301 0.061 Uiso 1 calc R . .
H7B H 0.3945 0.5690 0.7480 0.061 Uiso 1 calc R . .
H7C H 0.3808 0.5682 0.5511 0.061 Uiso 1 calc R . .
C8 C 0.3378(4) 0.3759(8) 0.8524(12) 0.039(2) Uani 1 d . . .
H8A H 0.3063 0.3180 0.8584 0.058 Uiso 1 calc R . .
H8B H 0.3340 0.4381 0.9413 0.058 Uiso 1 calc R . .
H8C H 0.3729 0.3307 0.8674 0.058 Uiso 1 calc R . .
C9 C 0.0770(3) 0.3669(7) 0.2752(10) 0.0234(18) Uani 1 d . . .
C10 C 0.0832(4) 0.3590(9) 0.4489(11) 0.038(2) Uani 1 d . . .
H10 H 0.1185 0.3726 0.5004 0.046 Uiso 1 calc R . .
C11 C 0.0360(4) 0.3306(10) 0.5459(14) 0.042(3) Uani 1 d . . .
H11 H 0.0400 0.3238 0.6644 0.050 Uiso 1 calc R . .
C12 C -0.0157(4) 0.3125(9) 0.4758(12) 0.037(2) Uani 1 d . . .
H12 H -0.0472 0.2937 0.5440 0.044 Uiso 1 calc R . .
C13 C -0.0208(4) 0.3222(11) 0.3049(13) 0.044(3) Uani 1 d . . .
H13 H -0.0563 0.3118 0.2534 0.053 Uiso 1 calc R . .
C14 C 0.0275(4) 0.3482(11) 0.2030(12) 0.049(3) Uani 1 d . . .
H14 H 0.0241 0.3520 0.0841 0.059 Uiso 1 calc R . .
Cl1 Cl 0.5506(5) 0.5390(9) 0.2763(12) 0.104(4) Uani 0.50 d P A -1
Cl2 Cl 0.5025(3) 0.5819(10) -0.0423(8) 0.099(3) Uani 0.50 d P A -1
Cl3 Cl 0.4528(4) 0.4050(9) 0.1755(17) 0.113(4) Uani 0.50 d P A -1
C15 C 0.5166(11) 0.473(3) 0.139(3) 0.070(7) Uiso 0.50 d P A -1
H15 H 0.5414 0.4067 0.0937 0.084 Uiso 0.50 calc PR A -1

loop_
_atom_site_aniso_label
_atom_site_aniso_U_11
_atom_site_aniso_U_22
_atom_site_aniso_U_33
_atom_site_aniso_U_23
_atom_site_aniso_U_13
_atom_site_aniso_U_12
I1 0.0326(3) 0.0182(3) 0.0279(3) -0.0036(2) 0.0005(2) 0.0031(2)
I2 0.0372(3) 0.0212(3) 0.0239(3) 0.0025(2) -0.0047(2) 0.0059(2)
Sn1 0.0244(3) 0.0147(3) 0.0221(3) 0.0007(2) -0.0039(2) -0.00063(19)
O4 0.024(3) 0.016(3) 0.027(3) 0.003(2) -0.008(2) 0.003(2)
O1 0.036(3) 0.022(3) 0.036(3) -0.007(2) -0.014(3) 0.005(3)
O2 0.021(3) 0.025(3) 0.040(3) -0.003(2) -0.009(2) 0.006(2)
O3 0.031(3) 0.010(3) 0.039(3) -0.003(2) -0.010(3) -0.002(2)
C1 0.035(5) 0.009(4) 0.029(5) -0.004(3) -0.009(4) 0.002(3)
C2 0.022(4) 0.010(4) 0.032(5) 0.000(3) -0.004(3) 0.002(3)
C3 0.026(4) 0.017(4) 0.030(5) -0.005(3) -0.006(3) -0.002(3)
C4 0.027(4) 0.011(4) 0.041(5) 0.001(3) 0.000(4) -0.010(3)
C5 0.025(4) 0.016(4) 0.054(6) 0.008(4) -0.007(4) -0.007(3)
C6 0.025(4) 0.017(4) 0.042(5) -0.008(3) -0.015(4) 0.007(3)
C7 0.041(5) 0.017(4) 0.064(6) -0.001(4) -0.021(5) 0.001(4)
C8 0.050(6) 0.013(4) 0.053(6) -0.003(4) -0.028(5) 0.011(4)
C9 0.022(4) 0.009(4) 0.039(5) 0.006(3) 0.004(3) 0.006(3)
C10 0.037(5) 0.050(6) 0.029(5) -0.007(4) -0.002(4) -0.005(5)
C11 0.039(6) 0.058(7) 0.028(5) -0.010(4) -0.001(4) -0.005(5)
C12 0.037(5) 0.027(5) 0.046(6) 0.006(4) 0.013(4) -0.002(4)
C13 0.025(5) 0.071(7) 0.036(6) 0.021(5) -0.007(4) 0.002(5)
C14 0.040(6) 0.088(9) 0.019(5) 0.015(5) -0.002(4) -0.008(5)
Cl1 0.138(8) 0.074(6) 0.100(7) -0.050(5) -0.079(7) 0.045(6)
Cl2 0.055(3) 0.185(9) 0.058(3) 0.043(5) 0.005(3) 0.004(6)
Cl3 0.092(6) 0.075(7) 0.172(11) 0.076(7) -0.038(7) -0.020(5)

loop_
_atom_type_symbol
_atom_type_description
_atom_type_scat_dispersion_real
_atom_type_scat_dispersion_imag
_atom_type_scat_source
C C 0.0033 0.0016 'International Tables Vol C Tables 4.2.6.8 and 6.1.1.4'
H H 0.0000 0.0000 'International Tables Vol C Tables 4.2.6.8 and 6.1.1.4'
Cl Cl 0.1484 0.1585 'International Tables Vol C Tables 4.2.6.8 and 6.1.1.4'
I I -0.4742 1.8119 'International Tables Vol C Tables 4.2.6.8 and 6.1.1.4'
O O 0.0106 0.0060 'International Tables Vol C Tables 4.2.6.8 and 6.1.1.4'
Sn Sn -0.6537 1.4246 'International Tables Vol C Tables 4.2.6.8 and 6.1.1.4'

loop_
_geom_angle_atom_site_label_1
_geom_angle_atom_site_label_2
_geom_angle_atom_site_label_3
_geom_angle
_geom_angle_site_symmetry_1
_geom_angle_site_symmetry_3
_geom_angle_publ_flag
C5 Sn1 C9 134.7(3) . . ?
C5 Sn1 O3 72.8(3) . . ?
C9 Sn1 O3 87.0(2) . . ?
C5 Sn1 I1 111.0(3) . . ?
C9 Sn1 I1 107.1(2) . . ?
O3 Sn1 I1 85.29(13) . . ?
C5 Sn1 I2 96.2(2) . . ?
C9 Sn1 I2 103.7(2) . . ?
O3 Sn1 I2 168.45(13) . . ?
I1 Sn1 I2 95.67(5) . . ?
C1 O4 C4 107.7(6) . . ?
C1 O1 C6 110.1(6) . . ?
C6 O2 C2 109.4(6) . . ?
C3 O3 Sn1 111.6(4) . . ?
C3 O3 H3 109.5 . . ?
Sn1 O3 H3 129.5 . . ?
O4 C1 O1 110.9(6) . . ?
O4 C1 C2 106.7(6) . . ?
O1 C1 C2 104.5(6) . . ?
O4 C1 H1 111.5 . . ?
O1 C1 H1 111.5 . . ?
C2 C1 H1 111.5 . . ?
O2 C2 C3 109.3(7) . . ?
O2 C2 C1 103.4(6) . . ?
C3 C2 C1 103.4(6) . . ?
O2 C2 H2 113.3 . . ?
C3 C2 H2 113.3 . . ?
C1 C2 H2 113.3 . . ?
O3 C3 C4 108.6(7) . . ?
O3 C3 C2 110.5(7) . . ?
C4 C3 C2 100.5(6) . . ?
O3 C3 H3A 112.2 . . ?
C4 C3 H3A 112.2 . . ?
C2 C3 H3A 112.2 . . ?
O4 C4 C5 108.0(7) . . ?
O4 C4 C3 104.2(6) . . ?
C5 C4 C3 115.5(7) . . ?
O4 C4 H4 109.7 . . ?
C5 C4 H4 109.7 . . ?
C3 C4 H4 109.7 . . ?
C4 C5 Sn1 114.8(5) . . ?
C4 C5 H5A 108.6 . . ?
Sn1 C5 H5A 108.6 . . ?
C4 C5 H5B 108.6 . . ?
Sn1 C5 H5B 108.6 . . ?
H5A C5 H5B 107.5 . . ?
O2 C6 O1 103.8(6) . . ?
O2 C6 C7 110.5(8) . . ?
O1 C6 C7 109.4(7) . . ?
O2 C6 C8 110.9(7) . . ?
O1 C6 C8 107.5(7) . . ?
C7 C6 C8 114.2(7) . . ?
C6 C7 H7A 109.5 . . ?
C6 C7 H7B 109.5 . . ?
H7A C7 H7B 109.5 . . ?
C6 C7 H7C 109.5 . . ?
H7A C7 H7C 109.5 . . ?
H7B C7 H7C 109.5 . . ?
C6 C8 H8A 109.5 . . ?
C6 C8 H8B 109.5 . . ?
H8A C8 H8B 109.5 . . ?
C6 C8 H8C 109.5 . . ?
H8A C8 H8C 109.5 . . ?
H8B C8 H8C 109.5 . . ?
C14 C9 C10 120.8(9) . . ?
C14 C9 Sn1 117.6(6) . . ?
C10 C9 Sn1 121.6(7) . . ?
C9 C10 C11 118.4(9) . . ?
C9 C10 H10 120.8 . . ?
C11 C10 H10 120.8 . . ?
C12 C11 C10 122.3(9) . . ?
C12 C11 H11 118.9 . . ?
C10 C11 H11 118.9 . . ?
C13 C12 C11 118.2(9) . . ?
C13 C12 H12 120.9 . . ?
C11 C12 H12 120.9 . . ?
C12 C13 C14 120.3(9) . . ?
C12 C13 H13 119.9 . . ?
C14 C13 H13 119.9 . . ?
C9 C14 C13 120.0(8) . . ?
C9 C14 H14 120.0 . . ?
C13 C14 H14 120.0 . . ?
Cl1 C15 Cl3 123.4(18) . . ?
Cl1 C15 Cl2 110.3(16) . . ?
Cl3 C15 Cl2 103.7(13) . . ?
Cl1 C15 H15 106.1 . . ?
Cl3 C15 H15 106.1 . . ?
Cl2 C15 H15 106.1 . . ?

loop_
_geom_bond_atom_site_label_1
_geom_bond_atom_site_label_2
_geom_bond_distance
_geom_bond_site_symmetry_2
_geom_bond_publ_flag
I1 Sn1 2.7251(13) . ?
I2 Sn1 2.7789(12) . ?
Sn1 C5 2.132(8) . ?
Sn1 C9 2.134(8) . ?
Sn1 O3 2.562(6) . ?
O4 C1 1.412(9) . ?
O4 C4 1.438(10) . ?
O1 C1 1.413(10) . ?
O1 C6 1.461(10) . ?
O2 C6 1.419(10) . ?
O2 C2 1.419(10) . ?
O3 C3 1.419(10) . ?
O3 H3 0.8400 . ?
C1 C2 1.564(11) . ?
C1 H1 1.0000 . ?
C2 C3 1.529(12) . ?
C2 H2 1.0000 . ?
C3 C4 1.522(11) . ?
C3 H3A 1.0000 . ?
C4 C5 1.504(12) . ?
C4 H4 1.0000 . ?
C5 H5A 0.9900 . ?
C5 H5B 0.9900 . ?
C6 C7 1.470(13) . ?
C6 C8 1.521(13) . ?
C7 H7A 0.9800 . ?
C7 H7B 0.9800 . ?
C7 H7C 0.9800 . ?
C8 H8A 0.9800 . ?
C8 H8B 0.9800 . ?
C8 H8C 0.9800 . ?
C9 C14 1.332(13) . ?
C9 C10 1.392(13) . ?
C10 C11 1.400(14) . ?
C10 H10 0.9500 . ?
C11 C12 1.371(15) . ?
C11 H11 0.9500 . ?
C12 C13 1.369(14) . ?
C12 H12 0.9500 . ?
C13 C14 1.438(13) . ?
C13 H13 0.9500 . ?
C14 H14 0.9500 . ?
Cl1 C15 1.54(3) . ?
Cl2 C15 1.89(2) . ?
Cl3 C15 1.72(3) . ?
C15 H15 1.0000 . ?

loop_
_geom_hbond_atom_site_label_D
_geom_hbond_atom_site_label_H
_geom_hbond_atom_site_label_A
_geom_hbond_distance_DH
_geom_hbond_distance_HA
_geom_hbond_distance_DA
_geom_hbond_angle_DHA
_geom_hbond_site_symmetry_A
O3 H3 O1 0.84 1.96 2.802(8) 178.5 4_546
C4 H4 I1 1.00 3.05 3.791(8) 132.3 4
C15 H15 I1 1.00 3.05 3.92(2) 146.7 3

loop_
_geom_torsion_atom_site_label_1
_geom_torsion_atom_site_label_2
_geom_torsion_atom_site_label_3
_geom_torsion_atom_site_label_4
_geom_torsion
_geom_torsion_site_symmetry_1
_geom_torsion_site_symmetry_2
_geom_torsion_site_symmetry_3
_geom_torsion_site_symmetry_4
_geom_torsion_publ_flag
C5 Sn1 O3 C3 -0.6(5) . . . . ?
C9 Sn1 O3 C3 -139.6(5) . . . . ?
I1 Sn1 O3 C3 113.0(5) . . . . ?
I2 Sn1 O3 C3 17.8(9) . . . . ?
C4 O4 C1 O1 94.9(7) . . . . ?
C4 O4 C1 C2 -18.3(8) . . . . ?
C6 O1 C1 O4 -120.9(7) . . . . ?
C6 O1 C1 C2 -6.3(8) . . . . ?
C6 O2 C2 C3 136.5(7) . . . . ?
C6 O2 C2 C1 26.9(8) . . . . ?
O4 C1 C2 O2 105.5(7) . . . . ?
O1 C1 C2 O2 -12.0(8) . . . . ?
O4 C1 C2 C3 -8.4(8) . . . . ?
O1 C1 C2 C3 -125.9(7) . . . . ?
Sn1 O3 C3 C4 22.2(8) . . . . ?
Sn1 O3 C3 C2 131.5(5) . . . . ?
O2 C2 C3 O3 165.5(6) . . . . ?
C1 C2 C3 O3 -84.9(7) . . . . ?
O2 C2 C3 C4 -80.0(8) . . . . ?
C1 C2 C3 C4 29.6(8) . . . . ?
C1 O4 C4 C5 161.6(6) . . . . ?
C1 O4 C4 C3 38.4(8) . . . . ?
O3 C3 C4 O4 74.3(7) . . . . ?
C2 C3 C4 O4 -41.7(8) . . . . ?
O3 C3 C4 C5 -43.9(10) . . . . ?
C2 C3 C4 C5 -159.9(7) . . . . ?
O4 C4 C5 Sn1 -70.1(7) . . . . ?
C3 C4 C5 Sn1 46.0(10) . . . . ?
C9 Sn1 C5 C4 45.0(8) . . . . ?
O3 Sn1 C5 C4 -22.4(6) . . . . ?
I1 Sn1 C5 C4 -100.2(6) . . . . ?
I2 Sn1 C5 C4 161.3(6) . . . . ?
C2 O2 C6 O1 -30.9(8) . . . . ?
C2 O2 C6 C7 -148.1(7) . . . . ?
C2 O2 C6 C8 84.2(8) . . . . ?
C1 O1 C6 O2 22.4(9) . . . . ?
C1 O1 C6 C7 140.3(7) . . . . ?
C1 O1 C6 C8 -95.1(7) . . . . ?
C5 Sn1 C9 C14 156.2(7) . . . . ?
O3 Sn1 C9 C14 -141.7(8) . . . . ?
I1 Sn1 C9 C14 -57.6(8) . . . . ?
I2 Sn1 C9 C14 42.8(8) . . . . ?
C5 Sn1 C9 C10 -24.2(9) . . . . ?
O3 Sn1 C9 C10 37.8(7) . . . . ?
I1 Sn1 C9 C10 122.0(7) . . . . ?
I2 Sn1 C9 C10 -137.6(7) . . . . ?
C14 C9 C10 C11 0.1(15) . . . . ?
Sn1 C9 C10 C11 -179.4(7) . . . . ?
C9 C10 C11 C12 -1.0(16) . . . . ?
C10 C11 C12 C13 0.3(17) . . . . ?
C11 C12 C13 C14 1.3(18) . . . . ?
C10 C9 C14 C13 1.4(16) . . . . ?
Sn1 C9 C14 C13 -179.0(9) . . . . ?
C12 C13 C14 C9 -2.2(18) . . . . ?
